data_4062194
_journal_name_full Organometallics
_journal_year 2003
_chemical_formula_sum 'C34 H26 Co4 Fe O12 Si'
_chemical_formula_weight 946.21
_space_group_IT_number 2
_symmetry_cell_setting triclinic
_symmetry_space_group_name_Hall '-P 1'
_symmetry_space_group_name_H-M 'P -1'
_cell_angle_alpha 83.3740(10)
_cell_angle_beta 75.3260(10)
_cell_angle_gamma 70.852(2)
_cell_formula_units_Z 2
_cell_length_a 11.6454(3)
_cell_length_b 12.5364(4)
_cell_length_c 13.7397(5)
_cell_measurement_temperature 150(1)
_cell_volume 1831.95(10)
_diffrn_ambient_temperature 150(2)
_exptl_crystal_density_diffrn 1.715
_cod_depositor_comments
;
The following automatic conversions were performed:
'_symmetry_cell_setting' value 'Triclinic' changed to 'triclinic'
according to '/home/saulius/struct/CIF-dictionaries/cif_core.dic'
dictionary named 'cif_core.dic' version 2.4.1 from 2010-06-29.

Automatic conversion script
Id: cif_fix_enum 1527 2010-12-29 10:47:43Z saulius 
;
_cod_database_code 4062194

loop_
_symmetry_equiv_pos_as_xyz
'x, y, z'
'-x, -y, -z'

loop_
_atom_site_label
_atom_site_type_symbol
_atom_site_fract_x
_atom_site_fract_y
_atom_site_fract_z
_atom_site_U_iso_or_equiv
_atom_site_adp_type
_atom_site_occupancy
_atom_site_symmetry_multiplicity
_atom_site_calc_flag
_atom_site_refinement_flags
_atom_site_disorder_assembly
_atom_site_disorder_group
Co1 Co 0.95273(4) 0.34590(4) 0.19503(3) 0.02460(12) Uani 1 1 d . . .
Co2 Co 0.74862(4) 0.49708(3) 0.21360(3) 0.02319(12) Uani 1 1 d . . .
Co3 Co 0.67491(4) 0.06170(3) 0.09637(3) 0.02258(11) Uani 1 1 d . . .
Co4 Co 0.51727(4) 0.25015(4) 0.10450(3) 0.02438(12) Uani 1 1 d . . .
Fe1 Fe 0.67401(4) 0.11251(4) 0.45245(3) 0.02081(12) Uani 1 1 d . . .
Si1 Si 0.71099(8) 0.22274(7) 0.27295(6) 0.01831(18) Uani 1 1 d . . .
O1 O 1.1012(3) 0.1144(2) 0.2398(3) 0.0688(10) Uani 1 1 d . . .
O2 O 1.1080(3) 0.4759(2) 0.2284(2) 0.0510(8) Uani 1 1 d . . .
O3 O 1.0256(3) 0.3353(3) -0.0259(2) 0.0630(9) Uani 1 1 d . . .
O4 O 0.8101(3) 0.6993(2) 0.2448(2) 0.0515(8) Uani 1 1 d . . .
O5 O 0.7474(2) 0.5258(2) -0.00198(18) 0.0420(6) Uani 1 1 d . . .
O6 O 0.4806(2) 0.5704(2) 0.30757(19) 0.0433(6) Uani 1 1 d . . .
O7 O 0.9344(3) -0.0663(3) 0.0970(2) 0.0632(9) Uani 1 1 d . . .
O8 O 0.5268(2) -0.0582(2) 0.24758(18) 0.0438(7) Uani 1 1 d . . .
O9 O 0.6482(2) -0.0221(2) -0.08606(18) 0.0421(6) Uani 1 1 d . . .
O10 O 0.3092(2) 0.2093(2) 0.2625(2) 0.0466(7) Uani 1 1 d . . .
O11 O 0.4351(2) 0.2345(2) -0.0774(2) 0.0460(7) Uani 1 1 d . . .
O12 O 0.4490(3) 0.4954(2) 0.1171(2) 0.0458(7) Uani 1 1 d . . .
C1 C 0.8133(3) 0.0923(3) 0.3282(2) 0.0211(7) Uani 1 1 d . . .
C2 C 0.8551(3) 0.1084(3) 0.4152(2) 0.0254(7) Uani 1 1 d . . .
H2A H 0.8856 0.1723 0.4224 0.031 Uiso 1 1 calc R . .
C3 C 0.8431(3) 0.0212(3) 0.4894(2) 0.0275(7) Uani 1 1 d . . .
H3A H 0.8616 0.0145 0.5575 0.033 Uiso 1 1 calc R . .
C4 C 0.7967(3) -0.0518(3) 0.4513(2) 0.0276(7) Uani 1 1 d . . .
H4A H 0.7760 -0.1193 0.4879 0.033 Uiso 1 1 calc R . .
C5 C 0.7789(3) -0.0103(2) 0.3536(2) 0.0239(7) Uani 1 1 d . . .
H5A H 0.7456 -0.0455 0.3098 0.029 Uiso 1 1 calc R . .
C6 C 0.5717(3) 0.2472(2) 0.3834(2) 0.0218(7) Uani 1 1 d . . .
C7 C 0.5847(3) 0.2791(3) 0.4761(2) 0.0235(7) Uani 1 1 d . . .
H7A H 0.6259 0.3358 0.4820 0.028 Uiso 1 1 calc R . .
C8 C 0.5334(3) 0.2156(3) 0.5581(2) 0.0274(7) Uani 1 1 d . . .
H8A H 0.5335 0.2193 0.6304 0.033 Uiso 1 1 calc R . .
C9 C 0.4855(3) 0.1441(3) 0.5190(2) 0.0282(8) Uani 1 1 d . . .
H9A H 0.4463 0.0879 0.5589 0.034 Uiso 1 1 calc R . .
C10 C 0.5073(3) 0.1621(2) 0.4128(2) 0.0229(7) Uani 1 1 d . . .
H10A H 0.4836 0.1222 0.3657 0.027 Uiso 1 1 calc R . .
C11 C 1.0430(3) 0.2046(3) 0.2239(3) 0.0402(10) Uani 1 1 d . . .
C12 C 1.0493(3) 0.4264(3) 0.2129(3) 0.0331(8) Uani 1 1 d . . .
C13 C 0.9928(3) 0.3357(3) 0.0597(3) 0.0388(9) Uani 1 1 d . . .
C14 C 0.7883(3) 0.6213(3) 0.2313(3) 0.0321(8) Uani 1 1 d . . .
C15 C 0.7451(3) 0.5113(3) 0.0822(3) 0.0292(8) Uani 1 1 d . . .
C16 C 0.5846(3) 0.5430(3) 0.2699(2) 0.0293(8) Uani 1 1 d . . .
C17 C 0.7828(3) 0.3367(2) 0.2651(2) 0.0205(7) Uani 1 1 d . . .
C18 C 0.8204(3) 0.3961(3) 0.3180(2) 0.0228(7) Uani 1 1 d . . .
C19 C 0.8320(3) 0.4212(3) 0.4188(2) 0.0256(7) Uani 1 1 d . . .
H19A H 0.9082 0.4438 0.4086 0.031 Uiso 1 1 calc R . .
H19B H 0.8441 0.3505 0.4609 0.031 Uiso 1 1 calc R . .
C20 C 0.7216(3) 0.5131(3) 0.4773(3) 0.0304(8) Uani 1 1 d . . .
H20A H 0.6945 0.5779 0.4308 0.036 Uiso 1 1 calc R . .
H20B H 0.6508 0.4830 0.5048 0.036 Uiso 1 1 calc R . .
C21 C 0.7556(3) 0.5541(3) 0.5637(3) 0.0347(8) Uani 1 1 d . . .
H21A H 0.6781 0.5955 0.6111 0.042 Uiso 1 1 calc R . .
H21B H 0.8012 0.4881 0.6009 0.042 Uiso 1 1 calc R . .
C22 C 0.8359(4) 0.6311(3) 0.5254(3) 0.0466(10) Uani 1 1 d . . .
H22A H 0.8560 0.6558 0.5825 0.070 Uiso 1 1 calc R . .
H22B H 0.7903 0.6972 0.4897 0.070 Uiso 1 1 calc R . .
H22C H 0.9134 0.5899 0.4795 0.070 Uiso 1 1 calc R . .
C23 C 0.8329(4) -0.0202(3) 0.0969(3) 0.0352(9) Uani 1 1 d . . .
C24 C 0.5861(3) -0.0122(3) 0.1912(2) 0.0279(7) Uani 1 1 d . . .
C25 C 0.6601(3) 0.0113(3) -0.0170(3) 0.0289(8) Uani 1 1 d . . .
C26 C 0.3914(3) 0.2247(3) 0.2038(3) 0.0326(8) Uani 1 1 d . . .
C27 C 0.4673(3) 0.2417(3) -0.0080(3) 0.0320(8) Uani 1 1 d . . .
C28 C 0.4751(3) 0.3998(3) 0.1123(3) 0.0322(8) Uani 1 1 d . . .
C29 C 0.6742(3) 0.2014(2) 0.1552(2) 0.0225(7) Uani 1 1 d . . .
C30 C 0.6993(3) 0.2091(3) 0.0540(2) 0.0221(7) Uani 1 1 d . . .
C31 C 0.7801(3) 0.2477(3) -0.0367(2) 0.0252(7) Uani 1 1 d . . .
H31A H 0.8666 0.2227 -0.0273 0.030 Uiso 1 1 calc R . .
H31B H 0.7516 0.3313 -0.0401 0.030 Uiso 1 1 calc R . .
C32 C 0.7824(3) 0.2062(3) -0.1372(2) 0.0287(8) Uani 1 1 d . . .
H32A H 0.6956 0.2244 -0.1447 0.034 Uiso 1 1 calc R . .
H32B H 0.8201 0.1230 -0.1377 0.034 Uiso 1 1 calc R . .
C33 C 0.8560(3) 0.2590(3) -0.2264(2) 0.0362(9) Uani 1 1 d . . .
H33A H 0.8138 0.3415 -0.2295 0.043 Uiso 1 1 calc R . .
H33B H 0.9404 0.2468 -0.2158 0.043 Uiso 1 1 calc R . .
C34 C 0.8683(4) 0.2104(4) -0.3253(3) 0.0465(10) Uani 1 1 d . . .
H34A H 0.9164 0.2467 -0.3799 0.070 Uiso 1 1 calc R . .
H34B H 0.7850 0.2239 -0.3370 0.070 Uiso 1 1 calc R . .
H34C H 0.9114 0.1289 -0.3231 0.070 Uiso 1 1 calc R . .

loop_
_atom_site_aniso_label
_atom_site_aniso_U_11
_atom_site_aniso_U_22
_atom_site_aniso_U_33
_atom_site_aniso_U_23
_atom_site_aniso_U_13
_atom_site_aniso_U_12
Co1 0.0248(2) 0.0264(2) 0.0242(2) -0.00308(19) -0.00222(18) -0.0120(2)
Co2 0.0302(3) 0.0208(2) 0.0212(2) -0.00028(18) -0.00731(19) -0.01054(19)
Co3 0.0272(2) 0.0210(2) 0.0210(2) -0.00304(18) -0.00583(18) -0.00855(19)
Co4 0.0255(2) 0.0251(2) 0.0238(2) -0.00409(19) -0.00893(19) -0.0060(2)
Fe1 0.0250(2) 0.0200(2) 0.0193(2) 0.00024(18) -0.00513(19) -0.0098(2)
Si1 0.0198(4) 0.0191(4) 0.0173(4) -0.0010(3) -0.0041(3) -0.0077(4)
O1 0.0343(16) 0.0394(17) 0.111(3) 0.0115(18) 0.0067(17) -0.0058(14)
O2 0.0585(18) 0.0637(19) 0.0501(18) -0.0020(15) -0.0163(14) -0.0416(17)
O3 0.061(2) 0.113(3) 0.0294(16) -0.0213(16) 0.0066(14) -0.052(2)
O4 0.074(2) 0.0423(16) 0.0485(18) -0.0092(13) -0.0035(15) -0.0377(16)
O5 0.0607(18) 0.0373(15) 0.0255(14) -0.0012(11) -0.0137(12) -0.0090(13)
O6 0.0344(15) 0.0507(17) 0.0431(16) -0.0168(13) -0.0041(12) -0.0097(13)
O7 0.0385(18) 0.064(2) 0.065(2) -0.0047(17) -0.0077(15) 0.0107(15)
O8 0.0618(18) 0.0526(17) 0.0299(14) 0.0050(13) -0.0094(13) -0.0382(15)
O9 0.0542(17) 0.0513(16) 0.0302(15) -0.0141(12) -0.0057(12) -0.0276(14)
O10 0.0307(15) 0.070(2) 0.0396(16) -0.0077(14) -0.0017(12) -0.0189(14)
O11 0.0559(18) 0.0450(16) 0.0416(16) -0.0133(13) -0.0297(14) -0.0039(14)
O12 0.0591(18) 0.0289(14) 0.0544(18) -0.0096(13) -0.0300(14) -0.0048(13)
C1 0.0185(16) 0.0232(16) 0.0227(17) -0.0048(13) -0.0040(13) -0.0071(13)
C2 0.0230(17) 0.0243(17) 0.0297(19) -0.0009(14) -0.0061(14) -0.0083(14)
C3 0.0305(18) 0.0281(17) 0.0245(18) -0.0006(14) -0.0108(14) -0.0065(15)
C4 0.0332(19) 0.0202(16) 0.0271(18) 0.0019(14) -0.0080(15) -0.0053(15)
C5 0.0265(17) 0.0180(15) 0.0274(18) -0.0031(13) -0.0079(14) -0.0051(14)
C6 0.0227(16) 0.0205(16) 0.0216(17) -0.0011(13) -0.0043(13) -0.0062(13)
C7 0.0260(17) 0.0212(16) 0.0220(17) -0.0017(13) -0.0019(13) -0.0080(14)
C8 0.0330(19) 0.0282(17) 0.0218(17) -0.0057(14) -0.0001(14) -0.0137(15)
C9 0.0303(18) 0.0277(17) 0.0263(18) -0.0001(14) -0.0009(14) -0.0131(15)
C10 0.0231(17) 0.0205(16) 0.0249(17) -0.0038(13) -0.0038(13) -0.0070(14)
C11 0.0254(19) 0.037(2) 0.054(3) -0.0028(19) 0.0042(18) -0.0148(18)
C12 0.035(2) 0.036(2) 0.030(2) 0.0015(16) -0.0037(16) -0.0169(17)
C13 0.034(2) 0.053(2) 0.035(2) -0.0105(18) -0.0023(17) -0.0223(19)
C14 0.040(2) 0.0285(19) 0.0275(19) 0.0017(15) -0.0041(16) -0.0147(17)
C15 0.035(2) 0.0216(17) 0.031(2) -0.0025(15) -0.0086(16) -0.0072(15)
C16 0.040(2) 0.0278(18) 0.0240(18) -0.0021(14) -0.0130(16) -0.0120(17)
C17 0.0198(16) 0.0209(15) 0.0182(16) -0.0029(13) -0.0019(12) -0.0039(13)
C18 0.0242(17) 0.0202(16) 0.0235(17) 0.0014(13) -0.0058(13) -0.0066(14)
C19 0.0346(19) 0.0238(16) 0.0209(17) -0.0031(13) -0.0093(14) -0.0096(15)
C20 0.0329(19) 0.0308(18) 0.0290(19) -0.0114(15) 0.0010(15) -0.0146(16)
C21 0.047(2) 0.0318(19) 0.0279(19) -0.0086(15) -0.0086(16) -0.0130(18)
C22 0.048(2) 0.039(2) 0.062(3) -0.014(2) -0.021(2) -0.015(2)
C23 0.036(2) 0.0315(19) 0.035(2) -0.0024(16) -0.0040(17) -0.0086(17)
C24 0.039(2) 0.0275(18) 0.0215(17) -0.0064(14) -0.0088(15) -0.0126(16)
C25 0.0325(19) 0.0257(17) 0.030(2) -0.0029(15) -0.0028(15) -0.0131(15)
C26 0.0265(19) 0.036(2) 0.039(2) -0.0052(16) -0.0136(17) -0.0082(16)
C27 0.032(2) 0.0269(18) 0.035(2) -0.0078(16) -0.0082(16) -0.0038(16)
C28 0.032(2) 0.036(2) 0.032(2) -0.0023(16) -0.0168(16) -0.0087(17)
C29 0.0235(17) 0.0187(15) 0.0266(18) -0.0020(13) -0.0079(14) -0.0063(13)
C30 0.0269(17) 0.0240(16) 0.0189(16) -0.0020(13) -0.0077(13) -0.0104(14)
C31 0.0320(18) 0.0251(17) 0.0227(17) -0.0039(14) -0.0048(14) -0.0144(15)
C32 0.036(2) 0.0313(18) 0.0216(18) -0.0014(14) -0.0060(15) -0.0142(16)
C33 0.046(2) 0.041(2) 0.0242(19) 0.0054(16) -0.0051(16) -0.0215(18)
C34 0.056(3) 0.057(3) 0.023(2) -0.0025(18) -0.0049(18) -0.016(2)

loop_
_geom_bond_atom_site_label_1
_geom_bond_atom_site_label_2
_geom_bond_distance
_geom_bond_site_symmetry_2
_geom_bond_publ_flag
Co1 C11 1.796(4) . ?
Co1 C13 1.807(4) . ?
Co1 C12 1.812(4) . ?
Co1 C18 1.979(3) . ?
Co1 C17 2.004(3) . ?
Co1 Co2 2.4811(6) . ?
Co2 C16 1.793(4) . ?
Co2 C15 1.803(4) . ?
Co2 C14 1.821(4) . ?
Co2 C18 1.962(3) . ?
Co2 C17 1.997(3) . ?
Co3 C23 1.790(4) . ?
Co3 C25 1.814(4) . ?
Co3 C24 1.814(3) . ?
Co3 C30 1.961(3) . ?
Co3 C29 2.009(3) . ?
Co3 Co4 2.4649(6) . ?
Co4 C28 1.785(4) . ?
Co4 C27 1.809(4) . ?
Co4 C26 1.818(4) . ?
Co4 C30 1.965(3) . ?
Co4 C29 2.003(3) . ?
Fe1 C1 2.009(3) . ?
Fe1 C6 2.013(3) . ?
Fe1 C2 2.025(3) . ?
Fe1 C7 2.027(3) . ?
Fe1 C5 2.028(3) . ?
Fe1 C10 2.029(3) . ?
Fe1 C8 2.073(3) . ?
Fe1 C9 2.076(3) . ?
Fe1 C3 2.083(3) . ?
Fe1 C4 2.086(3) . ?
Fe1 Si1 2.6913(9) . ?
Si1 C29 1.844(3) . ?
Si1 C17 1.859(3) . ?
Si1 C6 1.887(3) . ?
Si1 C1 1.887(3) . ?
O1 C11 1.141(4) . ?
O2 C12 1.133(4) . ?
O3 C13 1.141(4) . ?
O4 C14 1.133(4) . ?
O5 C15 1.145(4) . ?
O6 C16 1.141(4) . ?
O7 C23 1.133(4) . ?
O8 C24 1.138(4) . ?
O9 C25 1.136(4) . ?
O10 C26 1.140(4) . ?
O11 C27 1.132(4) . ?
O12 C28 1.142(4) . ?
C1 C5 1.449(4) . ?
C1 C2 1.456(4) . ?
C2 C3 1.423(4) . ?
C3 C4 1.409(4) . ?
C4 C5 1.422(4) . ?
C6 C7 1.435(4) . ?
C6 C10 1.461(4) . ?
C7 C8 1.423(4) . ?
C8 C9 1.412(4) . ?
C9 C10 1.421(4) . ?
C17 C18 1.333(4) . ?
C18 C19 1.502(4) . ?
C19 C20 1.532(4) . ?
C20 C21 1.530(5) . ?
C21 C22 1.520(5) . ?
C29 C30 1.345(4) . ?
C30 C31 1.495(4) . ?
C31 C32 1.522(4) . ?
C32 C33 1.526(4) . ?
C33 C34 1.508(5) . ?
